data_7110751
loop_
_publ_author_name
'Linti, Gerald'
'Rodig, Alexander'

_publ_contact_author
;
      Gerald Linti
      Institut f\"ur anorganische Chemie
      Universit\"at Karlsruhe
      Engesserstr. Geb. 30.45
      76128 Karlsruhe
      Bundesrepublik Deutschland
;
_publ_section_title
;
 Facile synthesis and crystal structure of a Ga22R8 cluster
;
_journal_issue 2
_journal_name_full 'Chemical Communications'
_journal_page_first 127
_journal_paper_doi 10.1039/a907039g
_journal_year 2000
_chemical_formula_sum 'C48.5 H139 Ga4 Ge5 O0.5 Si15'
_chemical_formula_weight 1793.78
_chemical_name_systematic
; 
Tetrakis(tris(trimethylsilyl)germyltetragallan_0.5 Hexakis(trimethyl-
silyl)digermoxan
;
_space_group_IT_number 205
_symmetry_cell_setting cubic
_symmetry_space_group_name_Hall '-P 2ac 2ab 3'
_symmetry_space_group_name_H-M 'P a -3'
_atom_sites_solution_hydrogens geom
_atom_sites_solution_primary direct
_atom_sites_solution_secondary difmap
_audit_creation_method 'SHELXL-CIF-file updated by CIFRTF'
_cell_angle_alpha 90.00
_cell_angle_beta 90.00
_cell_angle_gamma 90.00
_cell_formula_units_Z 8
_cell_length_a 26.975(3)
_cell_length_b 26.975(3)
_cell_length_c 26.975(3)
_cell_measurement_temperature 200(2)
_cell_volume 19628(4)
_computing_cell_refinement 'XSTEP (Ver. 2.00)'
_computing_data_collection 'XSTEP (Ver. 2.00)'
_computing_data_reduction 'XSTEP (Ver. 2.00)'
_computing_molecular_graphics 'XP (SHELXTL-Plus)'
_computing_publication_material 'SHELXL (Sheldrick 1997)'
_computing_structure_refinement 'SHELXL (Sheldrick 1997)'
_computing_structure_solution 'XS (Siemens)'
_diffrn_ambient_temperature 200(2)
_diffrn_measured_fraction_theta_full 0.971
_diffrn_measured_fraction_theta_max 0.971
_diffrn_measurement_device_type 'STOE IPDS'
_diffrn_measurement_method IPDS
_diffrn_radiation_monochromator graphite
_diffrn_radiation_source 'fine-focus sealed tube'
_diffrn_radiation_type MoK\a
_diffrn_radiation_wavelength 0.71073
_diffrn_reflns_av_R_equivalents 0.2355
_diffrn_reflns_av_sigmaI/netI 0.2821
_diffrn_reflns_limit_h_max 26
_diffrn_reflns_limit_h_min -20
_diffrn_reflns_limit_k_max 26
_diffrn_reflns_limit_k_min -21
_diffrn_reflns_limit_l_max 15
_diffrn_reflns_limit_l_min -26
_diffrn_reflns_number 14038
_diffrn_reflns_theta_full 20.82
_diffrn_reflns_theta_max 20.82
_diffrn_reflns_theta_min 1.31
_diffrn_standards_interval_time 0
_exptl_absorpt_coefficient_mu 2.796
_exptl_crystal_colour balck-violet
_exptl_crystal_density_diffrn 1.214
_exptl_crystal_density_method 'not measured'
_exptl_crystal_description plate
_exptl_crystal_F_000 7424
_exptl_crystal_size_max .2
_exptl_crystal_size_mid .2
_exptl_crystal_size_min .1
_refine_diff_density_max 1.561
_refine_diff_density_min -0.592
_refine_diff_density_rms 0.154
_refine_ls_extinction_coef 0.0012(2)
_refine_ls_extinction_expression Fc^*^=kFc[1+0.001xFc^2^\l^3^/sin(2\q)]^-1/4^
_refine_ls_extinction_method SHELXL
_refine_ls_goodness_of_fit_ref 0.910
_refine_ls_hydrogen_treatment mixed
_refine_ls_matrix_type full
_refine_ls_number_parameters 228
_refine_ls_number_reflns 3337
_refine_ls_number_restraints 58
_refine_ls_restrained_S_all 0.902
_refine_ls_R_factor_all 0.2270
_refine_ls_R_factor_gt 0.1081
_refine_ls_shift/su_max 0.005
_refine_ls_shift/su_mean 0.001
_refine_ls_structure_factor_coef Fsqd
_refine_ls_weighting_details 'calc w=1/[\s^2^(Fo^2^)+(0.1639P)^2^+0.0000P] where P=(Fo^2^+2Fc^2^)/3'
_refine_ls_weighting_scheme calc
_refine_ls_wR_factor_gt 0.2891
_refine_ls_wR_factor_ref 0.3309
_reflns_number_gt 1193
_reflns_number_total 3337
_reflns_threshold_expression >2sigma(I)
_cod_data_source_file a907039gsup1.cif
_cod_data_source_block 7
_cod_depositor_comments
;
The following automatic conversions were performed:

'_refine_ls_hydrogen_treatment' value 'mixed ' changed to 'mixed'
according to /home/saulius/struct/CIF-dictionaries/cif_core.dic
dictionary named 'cif_core.dic' version 2.4.2 from 2011-04-26.

Automatic conversion script
Id: cif_fix_values 1891 2012-01-12 08:04:46Z andrius 

The following automatic conversions were performed:

'_atom_sites_solution_primary' value 'direct methods' was changed to
'direct'.

'_atom_sites_solution_hydrogens' value 'geometrically' was changed to
'geom'.

Automatic conversion script
Id: cif_fix_values 6452 2018-10-05 10:23:21Z andrius 
;
_cod_original_formula_sum 'C48.50 H139 Ga4 Ge5 O0.50 Si15'
_cod_database_code 7110751

loop_
_symmetry_equiv_pos_as_xyz
'x, y, z'
'-x+1/2, -y, z+1/2'
'-x, y+1/2, -z+1/2'
'x+1/2, -y+1/2, -z'
'z, x, y'
'z+1/2, -x+1/2, -y'
'-z+1/2, -x, y+1/2'
'-z, x+1/2, -y+1/2'
'y, z, x'
'-y, z+1/2, -x+1/2'
'y+1/2, -z+1/2, -x'
'-y+1/2, -z, x+1/2'
'-x, -y, -z'
'x-1/2, y, -z-1/2'
'x, -y-1/2, z-1/2'
'-x-1/2, y-1/2, z'
'-z, -x, -y'
'-z-1/2, x-1/2, y'
'z-1/2, x, -y-1/2'
'z, -x-1/2, y-1/2'
'-y, -z, -x'
'y, -z-1/2, x-1/2'
'-y-1/2, z-1/2, x'
'y-1/2, z, -x-1/2'

loop_
_atom_site_label
_atom_site_type_symbol
_atom_site_fract_x
_atom_site_fract_y
_atom_site_fract_z
_atom_site_U_iso_or_equiv
_atom_site_adp_type
_atom_site_occupancy
_atom_site_symmetry_multiplicity
_atom_site_calc_flag
_atom_site_refinement_flags
_atom_site_disorder_assembly
_atom_site_disorder_group
Ga1 Ga 0.30947(10) 0.19053(10) -0.19053(10) 0.0607(15) Uani 1 3 d SD A .
Ga2 Ga 0.24438(11) 0.26070(10) -0.19038(11) 0.0588(10) Uani 1 1 d D A .
Ge1 Ge 0.36228(10) 0.13772(10) -0.13772(10) 0.0585(15) Uani 1 3 d SD . .
Ge2 Ge 0.19342(10) 0.31566(10) -0.13874(10) 0.0592(10) Uani 1 1 d D . .
Si1 Si 0.3968(9) 0.0756(8) -0.1886(9) 0.065(7) Uani 0.50 1 d PD A 1
Si2 Si 0.4172(9) 0.0928(10) -0.1879(11) 0.081(9) Uani 0.50 1 d PD A 2
Si3 Si 0.1565(9) 0.2667(9) -0.0768(8) 0.093(9) Uani 0.50 1 d PD B 1
Si4 Si 0.1312(7) 0.3495(8) -0.1893(9) 0.067(7) Uani 0.50 1 d PD B 1
Si5 Si 0.2423(7) 0.3777(7) -0.1014(7) 0.060(6) Uani 0.50 1 d PD B 1
Si6 Si 0.1341(9) 0.2626(9) -0.1006(9) 0.090(8) Uani 0.50 1 d PD B 2
Si7 Si 0.1517(9) 0.3716(8) -0.1919(8) 0.074(7) Uani 0.50 1 d PD B 2
Si8 Si 0.2469(8) 0.3534(9) -0.0803(8) 0.081(7) Uani 0.50 1 d PD B 2
C11 C 0.441(2) 0.035(2) -0.155(2) 0.10(3) Uiso 0.50 1 d PD A 1
H11A H 0.4545 0.0099 -0.1773 0.153 Uiso 0.50 1 calc PR A 1
H11B H 0.4242 0.0187 -0.1270 0.153 Uiso 0.50 1 calc PR A 1
H11C H 0.4686 0.0553 -0.1417 0.153 Uiso 0.50 1 calc PR A 1
C12 C 0.3470(16) 0.0311(17) -0.206(2) 0.085(18) Uiso 0.50 1 d PD A 1
H12A H 0.3607 0.0053 -0.2273 0.127 Uiso 0.50 1 calc PR A 1
H12B H 0.3205 0.0488 -0.2233 0.127 Uiso 0.50 1 calc PR A 1
H12C H 0.3334 0.0159 -0.1756 0.127 Uiso 0.50 1 calc PR A 1
C13 C 0.421(3) 0.107(3) -0.245(2) 0.13(3) Uiso 0.50 1 d PD A 1
H13A H 0.4357 0.0827 -0.2673 0.191 Uiso 0.50 1 calc PR A 1
H13B H 0.4470 0.1311 -0.2350 0.191 Uiso 0.50 1 calc PR A 1
H13C H 0.3943 0.1248 -0.2616 0.191 Uiso 0.50 1 calc PR A 1
C21 C 0.379(3) 0.060(3) -0.235(2) 0.15(3) Uiso 0.50 1 d PD A 2
H21A H 0.4011 0.0403 -0.2567 0.223 Uiso 0.50 1 calc PR A 2
H21B H 0.3610 0.0840 -0.2551 0.223 Uiso 0.50 1 calc PR A 2
H21C H 0.3558 0.0376 -0.2185 0.223 Uiso 0.50 1 calc PR A 2
C22 C 0.449(3) 0.141(3) -0.226(3) 0.18(4) Uiso 0.50 1 d PD A 2
H22A H 0.4726 0.1243 -0.2486 0.277 Uiso 0.50 1 calc PR A 2
H22B H 0.4674 0.1632 -0.2041 0.277 Uiso 0.50 1 calc PR A 2
H22C H 0.4248 0.1592 -0.2452 0.277 Uiso 0.50 1 calc PR A 2
C23 C 0.461(2) 0.055(2) -0.151(2) 0.09(2) Uiso 0.50 1 d PD A 2
H23A H 0.4835 0.0368 -0.1735 0.131 Uiso 0.50 1 calc PR A 2
H23B H 0.4426 0.0308 -0.1309 0.131 Uiso 0.50 1 calc PR A 2
H23C H 0.4807 0.0763 -0.1293 0.131 Uiso 0.50 1 calc PR A 2
C31 C 0.1993(19) 0.255(2) -0.0239(16) 0.091(19) Uiso 0.50 1 d PD B 1
H31A H 0.1827 0.2348 0.0009 0.136 Uiso 0.50 1 calc PR B 1
H31B H 0.2086 0.2872 -0.0089 0.136 Uiso 0.50 1 calc PR B 1
H31C H 0.2291 0.2386 -0.0358 0.136 Uiso 0.50 1 calc PR B 1
C32 C 0.133(2) 0.2071(14) -0.102(2) 0.076(17) Uiso 0.50 1 d PD B 1
H32A H 0.1180 0.1876 -0.0749 0.114 Uiso 0.50 1 calc PR B 1
H32B H 0.1598 0.1885 -0.1170 0.114 Uiso 0.50 1 calc PR B 1
H32C H 0.1071 0.2139 -0.1270 0.114 Uiso 0.50 1 calc PR B 1
C33 C 0.1034(11) 0.3001(13) -0.0480(13) 0.123(13) Uiso 1 1 d D . .
C41 C 0.161(2) 0.382(2) -0.2428(19) 0.11(2) Uiso 0.50 1 d PD B 1
H41A H 0.1347 0.3955 -0.2643 0.166 Uiso 0.50 1 calc PR B 1
H41B H 0.1806 0.3580 -0.2617 0.166 Uiso 0.50 1 calc PR B 1
H41C H 0.1818 0.4085 -0.2306 0.166 Uiso 0.50 1 calc PR B 1
C42 C 0.0878(17) 0.2993(16) -0.208(2) 0.090(19) Uiso 0.50 1 d PD B 1
H42A H 0.0618 0.3130 -0.2289 0.135 Uiso 0.50 1 calc PR B 1
H42B H 0.0727 0.2849 -0.1779 0.135 Uiso 0.50 1 calc PR B 1
H42C H 0.1060 0.2736 -0.2257 0.135 Uiso 0.50 1 calc PR B 1
C43 C 0.0987(12) 0.4011(11) -0.1568(12) 0.117(12) Uiso 1 1 d D . .
C51 C 0.3036(16) 0.355(3) -0.079(3) 0.14(3) Uiso 0.50 1 d PD B 1
H51A H 0.3222 0.3827 -0.0647 0.203 Uiso 0.50 1 calc PR B 1
H51B H 0.3223 0.3414 -0.1073 0.203 Uiso 0.50 1 calc PR B 1
H51C H 0.2987 0.3292 -0.0543 0.203 Uiso 0.50 1 calc PR B 1
C52 C 0.265(2) 0.424(2) -0.147(2) 0.11(2) Uiso 0.50 1 d PD B 1
H52A H 0.2852 0.4492 -0.1296 0.166 Uiso 0.50 1 calc PR B 1
H52B H 0.2368 0.4405 -0.1629 0.166 Uiso 0.50 1 calc PR B 1
H52C H 0.2854 0.4077 -0.1720 0.166 Uiso 0.50 1 calc PR B 1
C53 C 0.2090(12) 0.4081(12) -0.0493(10) 0.109(11) Uiso 1 1 d D . .
C61 C 0.0823(16) 0.241(2) -0.140(2) 0.10(2) Uiso 0.50 1 d PD B 2
H61A H 0.0602 0.2194 -0.1209 0.143 Uiso 0.50 1 calc PR B 2
H61B H 0.0957 0.2216 -0.1683 0.143 Uiso 0.50 1 calc PR B 2
H61C H 0.0637 0.2691 -0.1530 0.143 Uiso 0.50 1 calc PR B 2
C62 C 0.166(2) 0.2082(17) -0.073(2) 0.088(19) Uiso 0.50 1 d PD B 2
H62A H 0.1419 0.1866 -0.0569 0.131 Uiso 0.50 1 calc PR B 2
H62B H 0.1904 0.2196 -0.0484 0.131 Uiso 0.50 1 calc PR B 2
H62C H 0.1834 0.1897 -0.0991 0.131 Uiso 0.50 1 calc PR B 2
C71 C 0.199(2) 0.415(2) -0.217(2) 0.11(2) Uiso 0.50 1 d PD B 2
H71A H 0.1824 0.4389 -0.2397 0.168 Uiso 0.50 1 calc PR B 2
H71B H 0.2238 0.3966 -0.2360 0.168 Uiso 0.50 1 calc PR B 2
H71C H 0.2147 0.4332 -0.1902 0.168 Uiso 0.50 1 calc PR B 2
C72 C 0.124(2) 0.339(2) -0.2459(17) 0.10(2) Uiso 0.50 1 d PD B 2
H72A H 0.1069 0.3628 -0.2672 0.149 Uiso 0.50 1 calc PR B 2
H72B H 0.1003 0.3140 -0.2342 0.149 Uiso 0.50 1 calc PR B 2
H72C H 0.1504 0.3225 -0.2649 0.149 Uiso 0.50 1 calc PR B 2
C81 C 0.266(2) 0.3078(18) -0.0320(17) 0.10(2) Uiso 0.50 1 d PD B 2
H81A H 0.2878 0.3239 -0.0081 0.144 Uiso 0.50 1 calc PR B 2
H81B H 0.2828 0.2800 -0.0477 0.144 Uiso 0.50 1 calc PR B 2
H81C H 0.2360 0.2956 -0.0148 0.144 Uiso 0.50 1 calc PR B 2
C82 C 0.292(3) 0.387(3) -0.120(3) 0.16(3) Uiso 0.50 1 d PD B 2
H82A H 0.3164 0.4042 -0.0988 0.238 Uiso 0.50 1 calc PR B 2
H82B H 0.2748 0.4113 -0.1405 0.238 Uiso 0.50 1 calc PR B 2
H82C H 0.3096 0.3633 -0.1413 0.238 Uiso 0.50 1 calc PR B 2
C91 C 0.564(2) 0.354(3) -0.064(3) 0.13(3) Uiso 0.50 1 d PD C 3
C92 C 0.446(2) 0.363(4) -0.008(4) 0.20(4) Uiso 0.50 1 d PD C 3
C93 C 0.544(4) 0.328(3) -0.012(4) 0.21(5) Uiso 0.50 1 d PD C 3
C94 C 0.533(5) 0.341(4) -0.087(3) 0.19(4) Uiso 0.50 1 d PD C 4
C95 C 0.4459(18) 0.396(3) -0.066(3) 0.17(3) Uiso 0.50 1 d PD C 4
C96 C 0.510(4) 0.350(4) 0.0252(19) 0.18(4) Uiso 0.50 1 d PD C 4
C97 C 0.021(3) 0.532(3) 0.050(3) 0.13(3) Uiso 0.50 1 d P . .
Ge3 Ge 0.5453(4) 0.4547(4) -0.0453(4) 0.088(5) Uani 0.50 3 d SPD . .
Ge4 Ge 0.4765(6) 0.5235(6) 0.0235(6) 0.111(6) Uani 0.50 3 d SPD . .
Si9 Si 0.5065(6) 0.3805(7) -0.0367(11) 0.278(14) Uani 1 1 d D . .
O O 0.486(4) 0.481(6) -0.027(5) 0.108 Uiso 0.17 1 d PD . .

loop_
_atom_site_aniso_label
_atom_site_aniso_U_11
_atom_site_aniso_U_22
_atom_site_aniso_U_33
_atom_site_aniso_U_23
_atom_site_aniso_U_13
_atom_site_aniso_U_12
Ga1 0.0607(15) 0.0607(15) 0.0607(15) 0.0059(15) -0.0059(15) 0.0059(15)
Ga2 0.062(2) 0.056(2) 0.059(2) -0.0008(15) 0.0014(16) 0.0024(15)
Ge1 0.0585(15) 0.0585(15) 0.0585(15) 0.0011(15) -0.0011(15) 0.0011(15)
Ge2 0.065(2) 0.055(2) 0.057(2) 0.0009(14) 0.0031(15) 0.0042(15)
Si1 0.081(19) 0.050(15) 0.063(14) 0.004(11) -0.009(14) 0.010(12)
Si2 0.065(18) 0.09(2) 0.084(17) -0.028(16) 0.001(13) -0.008(13)
Si3 0.13(3) 0.082(17) 0.065(17) -0.017(13) 0.035(14) -0.036(16)
Si4 0.052(14) 0.068(17) 0.081(15) 0.013(13) -0.002(11) -0.006(10)
Si5 0.051(12) 0.061(14) 0.069(16) -0.004(10) -0.022(11) 0.008(10)
Si6 0.087(19) 0.082(18) 0.10(2) -0.007(14) 0.017(14) 0.000(13)
Si7 0.080(19) 0.064(17) 0.078(16) -0.014(13) -0.007(14) 0.022(12)
Si8 0.076(15) 0.11(2) 0.053(15) -0.007(12) -0.015(11) 0.041(14)
Ge3 0.088(5) 0.088(5) 0.088(5) 0.013(5) -0.013(5) -0.013(5)
Ge4 0.111(6) 0.111(6) 0.111(6) 0.029(7) -0.029(7) -0.029(7)
Si9 0.110(14) 0.179(18) 0.55(4) 0.16(2) -0.004(17) -0.023(11)

loop_
_atom_type_symbol
_atom_type_description
_atom_type_scat_dispersion_real
_atom_type_scat_dispersion_imag
_atom_type_scat_source
C C 0.0033 0.0016 'International Tables Vol C Tables 4.2.6.8 and 6.1.1.4'
H H 0.0000 0.0000 'International Tables Vol C Tables 4.2.6.8 and 6.1.1.4'
Si Si 0.0817 0.0704 'International Tables Vol C Tables 4.2.6.8 and 6.1.1.4'
Ga Ga 0.2307 1.6083 'International Tables Vol C Tables 4.2.6.8 and 6.1.1.4'
Ge Ge 0.1547 1.8001 'International Tables Vol C Tables 4.2.6.8 and 6.1.1.4'
O O 0.0106 0.0060 'International Tables Vol C Tables 4.2.6.8 and 6.1.1.4'

loop_
_geom_angle_atom_site_label_1
_geom_angle_atom_site_label_2
_geom_angle_atom_site_label_3
_geom_angle
_geom_angle_site_symmetry_1
_geom_angle_site_symmetry_3
Ge1 Ga1 Ga2 144.58(9) . 12_554
Ge1 Ga1 Ga2 144.58(9) . 6
Ga2 Ga1 Ga2 60.25(14) 12_554 6
Ge1 Ga1 Ga2 144.58(9) . .
Ga2 Ga1 Ga2 60.25(14) 12_554 .
Ga2 Ga1 Ga2 60.25(14) 6 .
Ge2 Ga2 Ga1 145.53(16) . .
Ge2 Ga2 Ga2 142.91(17) . 12_554
Ga1 Ga2 Ga2 59.88(7) . 12_554
Ge2 Ga2 Ga2 145.85(17) . 6
Ga1 Ga2 Ga2 59.88(7) . 6
Ga2 Ga2 Ga2 60.0 12_554 6
Si2 Ge1 Si2 109.7(8) 12_554 .
Si2 Ge1 Si2 109.7(8) 12_554 6
Si2 Ge1 Si2 109.7(8) . 6
Si2 Ge1 Si1 125.1(6) 12_554 .
Si2 Ge1 Si1 17.6(6) . .
Si2 Ge1 Si1 94.6(6) 6 .
Si2 Ge1 Si1 94.6(6) 12_554 6
Si2 Ge1 Si1 125.1(6) . 6
Si2 Ge1 Si1 17.6(6) 6 6
Si1 Ge1 Si1 111.3(6) . 6
Si2 Ge1 Si1 17.6(6) 12_554 12_554
Si2 Ge1 Si1 94.6(6) . 12_554
Si2 Ge1 Si1 125.1(6) 6 12_554
Si1 Ge1 Si1 111.3(6) . 12_554
Si1 Ge1 Si1 111.3(6) 6 12_554
Si2 Ge1 Ga1 109.2(8) 12_554 .
Si2 Ge1 Ga1 109.2(8) . .
Si2 Ge1 Ga1 109.2(8) 6 .
Si1 Ge1 Ga1 107.6(6) . .
Si1 Ge1 Ga1 107.6(6) 6 .
Si1 Ge1 Ga1 107.6(6) 12_554 .
Si4 Ge2 Si3 109.2(8) . .
Si4 Ge2 Si5 111.8(7) . .
Si3 Ge2 Si5 109.4(8) . .
Si4 Ge2 Si8 130.9(8) . .
Si3 Ge2 Si8 91.5(8) . .
Si5 Ge2 Si8 21.4(5) . .
Si4 Ge2 Si7 19.9(5) . .
Si3 Ge2 Si7 126.0(9) . .
Si5 Ge2 Si7 94.1(8) . .
Si8 Ge2 Si7 114.8(8) . .
Si4 Ge2 Si6 90.2(8) . .
Si3 Ge2 Si6 21.7(6) . .
Si5 Ge2 Si6 128.2(8) . .
Si8 Ge2 Si6 112.3(9) . .
Si7 Ge2 Si6 109.0(8) . .
Si4 Ge2 Ga2 107.8(6) . .
Si3 Ge2 Ga2 107.5(6) . .
Si5 Ge2 Ga2 111.0(5) . .
Si8 Ge2 Ga2 107.3(5) . .
Si7 Ge2 Ga2 107.9(6) . .
Si6 Ge2 Ga2 105.0(6) . .
C12 Si1 C13 111(3) . .
C12 Si1 C11 102(3) . .
C13 Si1 C11 116(4) . .
C12 Si1 Ge1 108(2) . .
C13 Si1 Ge1 107(3) . .
C11 Si1 Ge1 113(3) . .
C22 Si2 C23 112(4) . .
C22 Si2 C21 102(4) . .
C23 Si2 C21 117(4) . .
C22 Si2 Ge1 105(3) . .
C23 Si2 Ge1 112(3) . .
C21 Si2 Ge1 107(3) . .
C31 Si3 C32 111(3) . .
C31 Si3 C33 104(2) . .
C32 Si3 C33 108(2) . .
C31 Si3 Ge2 112(2) . .
C32 Si3 Ge2 112(2) . .
C33 Si3 Ge2 110.5(16) . .
C42 Si4 C41 114(3) . .
C42 Si4 C43 112(2) . .
C41 Si4 C43 102(3) . .
C42 Si4 Ge2 109(2) . .
C41 Si4 Ge2 109(2) . .
C43 Si4 Ge2 110.7(15) . .
C52 Si5 C53 111(3) . .
C52 Si5 C51 98(3) . .
C53 Si5 C51 109(3) . .
C52 Si5 Ge2 113(2) . .
C53 Si5 Ge2 111.4(14) . .
C51 Si5 Ge2 114(3) . .
C61 Si6 C62 109(3) . .
C61 Si6 C33 106(2) . .
C62 Si6 C33 109(2) . .
C61 Si6 Ge2 117(2) . .
C62 Si6 Ge2 110(2) . .
C33 Si6 Ge2 106.9(15) . .
C72 Si7 C71 106(3) . .
C72 Si7 C43 107(3) . .
C71 Si7 C43 116(3) . .
C72 Si7 Ge2 111(2) . .
C71 Si7 Ge2 108(2) . .
C43 Si7 Ge2 109.0(15) . .
C82 Si8 C81 123(4) . .
C82 Si8 C53 103(3) . .
C81 Si8 C53 110(2) . .
C82 Si8 Ge2 103(3) . .
C81 Si8 Ge2 110(2) . .
C53 Si8 Ge2 106.7(13) . .
Si3 C33 Si6 27.1(9) . .
Si4 C43 Si7 25.1(7) . .
Si5 C53 Si8 26.2(7) . .
C93 C91 Si9 64(2) . .
C91 C93 Si9 64(2) . .
C97 C97 C97 119.8(8) 23_665 20_565
Ge4 Ge3 O 27(4) 13_665 7_564
Ge4 Ge3 O 27(4) 13_665 10_655
O Ge3 O 46(6) 7_564 10_655
Ge4 Ge3 O 27(4) 13_665 .
O Ge3 O 46(6) 7_564 .
O Ge3 O 46(6) 10_655 .
Ge4 Ge3 Si9 100.6(8) 13_665 .
O Ge3 Si9 128(4) 7_564 .
O Ge3 Si9 88(5) 10_655 .
O Ge3 Si9 85(5) . .
Ge4 Ge3 Si9 100.6(8) 13_665 7_564
O Ge3 Si9 85(5) 7_564 7_564
O Ge3 Si9 128(4) 10_655 7_564
O Ge3 Si9 88(5) . 7_564
Si9 Ge3 Si9 116.7(5) . 7_564
Ge4 Ge3 Si9 100.6(8) 13_665 10_655
O Ge3 Si9 88(5) 7_564 10_655
O Ge3 Si9 85(5) 10_655 10_655
O Ge3 Si9 128(4) . 10_655
Si9 Ge3 Si9 116.7(5) . 10_655
Si9 Ge3 Si9 116.7(5) 7_564 10_655
O Ge4 O 89(8) 22_565 19_656
O Ge4 O 89(8) 22_565 13_665
O Ge4 O 89(8) 19_656 13_665
O Ge4 Ge3 126(5) 22_565 13_665
O Ge4 Ge3 126(5) 19_656 13_665
O Ge4 Ge3 126(5) 13_665 13_665
O Ge4 O 45(4) 22_565 .
O Ge4 O 45(4) 19_656 .
O Ge4 O 81(9) 13_665 .
Ge3 Ge4 O 153(4) 13_665 .
O Ge4 O 45(4) 22_565 7_564
O Ge4 O 81(9) 19_656 7_564
O Ge4 O 45(4) 13_665 7_564
Ge3 Ge4 O 153(4) 13_665 7_564
O Ge4 O 47(6) . 7_564
O Ge4 O 81(9) 22_565 10_655
O Ge4 O 45(4) 19_656 10_655
O Ge4 O 45(4) 13_665 10_655
Ge3 Ge4 O 153(4) 13_665 10_655
O Ge4 O 47(6) . 10_655
O Ge4 O 47(6) 7_564 10_655
O Ge4 Ge4 54(5) 22_565 13_665
O Ge4 Ge4 54(5) 19_656 13_665
O Ge4 Ge4 54(5) 13_665 13_665
Ge3 Ge4 Ge4 180.0(11) 13_665 13_665
O Ge4 Ge4 27(4) . 13_665
O Ge4 Ge4 27(4) 7_564 13_665
O Ge4 Ge4 27(4) 10_655 13_665
O Ge4 Si9 91(8) 22_565 13_665
O Ge4 Si9 175(9) 19_656 13_665
O Ge4 Si9 86(8) 13_665 13_665
Ge3 Ge4 Si9 57.2(7) 13_665 13_665
O Ge4 Si9 134(6) . 13_665
O Ge4 Si9 96(4) 7_564 13_665
O Ge4 Si9 130(6) 10_655 13_665
Ge4 Ge4 Si9 122.8(7) 13_665 13_665
O Ge4 Si9 86(8) 22_565 22_565
O Ge4 Si9 91(8) 19_656 22_565
O Ge4 Si9 175(9) 13_665 22_565
Ge3 Ge4 Si9 57.2(7) 13_665 22_565
O Ge4 Si9 96(4) . 22_565
O Ge4 Si9 130(6) 7_564 22_565
O Ge4 Si9 134(6) 10_655 22_565
Ge4 Ge4 Si9 122.7(7) 13_665 22_565
Si9 Ge4 Si9 93.5(9) 13_665 22_565
O Ge4 Si9 175(9) 22_565 19_656
O Ge4 Si9 86(8) 19_656 19_656
O Ge4 Si9 91(8) 13_665 19_656
Ge3 Ge4 Si9 57.2(7) 13_665 19_656
O Ge4 Si9 130(6) . 19_656
O Ge4 Si9 134(6) 7_564 19_656
O Ge4 Si9 96(4) 10_655 19_656
Ge4 Ge4 Si9 122.8(7) 13_665 19_656
Si9 Ge4 Si9 93.5(9) 13_665 19_656
Si9 Ge4 Si9 93.5(9) 22_565 19_656
C96 Si9 C91 99(4) . .
C96 Si9 C93 47(4) . .
C91 Si9 C93 53(4) . .
C96 Si9 C95 121(4) . .
C91 Si9 C95 130(4) . .
C93 Si9 C95 143(5) . .
C96 Si9 C92 64(4) . .
C91 Si9 C92 143(5) . .
C93 Si9 C92 98(5) . .
C95 Si9 C92 58(4) . .
C96 Si9 C94 113(5) . .
C91 Si9 C94 34(4) . .
C93 Si9 C94 68(5) . .
C95 Si9 C94 99(6) . .
C92 Si9 C94 120(5) . .
C96 Si9 Ge3 117(4) . .
C91 Si9 Ge3 85(3) . .
C93 Si9 Ge3 117(4) . .
C95 Si9 Ge3 100(3) . .
C92 Si9 Ge3 132(4) . .
C94 Si9 Ge3 104(4) . .
C96 Si9 Ge4 107(4) . 13_665
C91 Si9 Ge4 106(3) . 13_665
C93 Si9 Ge4 127(4) . 13_665
C95 Si9 Ge4 90(3) . 13_665
C92 Si9 Ge4 110(4) . 13_665
C94 Si9 Ge4 126(4) . 13_665
Ge3 Si9 Ge4 22.1(5) . 13_665
Ge4 O O 101(7) 13_665 22_565
Ge4 O O 101(7) 13_665 19_656
O O O 67(7) 22_565 19_656
Ge4 O O 46(4) 13_665 7_564
O O O 57(3) 22_565 7_564
O O O 90.00(4) 19_656 7_564
Ge4 O O 46(4) 13_665 10_655
O O O 90.000(16) 22_565 10_655
O O O 57(3) 19_656 10_655
O O O 60.000(12) 7_564 10_655
Ge4 O Ge4 99(9) 13_665 .
O O Ge4 34(3) 22_565 .
O O Ge4 34(3) 19_656 .
O O Ge4 67(3) 7_564 .
O O Ge4 67(3) 10_655 .
Ge4 O Ge3 27.0(18) 13_665 .
O O Ge3 123(7) 22_565 .
O O Ge3 123(7) 19_656 .
O O Ge3 67(3) 7_564 .
O O Ge3 67(3) 10_655 .
Ge4 O Ge3 126(8) . .

loop_
_geom_bond_atom_site_label_1
_geom_bond_atom_site_label_2
_geom_bond_distance
_geom_bond_site_symmetry_2
Ga1 Ge1 2.468(6) .
Ga1 Ga2 2.582(5) 12_554
Ga1 Ga2 2.582(5) 6
Ga1 Ga2 2.582(5) .
Ga2 Ge2 2.455(4) .
Ga2 Ga2 2.591(5) 12_554
Ga2 Ga2 2.591(5) 6
Ge1 Si2 2.34(2) 12_554
Ge1 Si2 2.34(2) .
Ge1 Si2 2.34(2) 6
Ge1 Si1 2.36(2) .
Ge1 Si1 2.36(2) 6
Ge1 Si1 2.36(2) 12_554
Ge2 Si4 2.35(2) .
Ge2 Si3 2.35(2) .
Ge2 Si5 2.357(17) .
Ge2 Si8 2.37(2) .
Ge2 Si7 2.37(2) .
Ge2 Si6 2.38(2) .
Si1 C12 1.859(10) .
Si1 C13 1.861(10) .
Si1 C11 1.864(10) .
Si2 C22 1.859(10) .
Si2 C23 1.861(10) .
Si2 C21 1.861(10) .
Si3 C31 1.860(10) .
Si3 C32 1.860(10) .
Si3 C33 1.862(10) .
Si4 C42 1.857(10) .
Si4 C41 1.862(10) .
Si4 C43 1.863(10) .
Si5 C52 1.859(7) .
Si5 C53 1.860(10) .
Si5 C51 1.862(10) .
Si6 C61 1.860(10) .
Si6 C62 1.861(10) .
Si6 C33 1.93(4) .
Si7 C72 1.860(10) .
Si7 C71 1.864(10) .
Si7 C43 1.89(4) .
Si8 C82 1.862(10) .
Si8 C81 1.862(10) .
Si8 C53 1.98(4) .
C91 C93 1.65(12) .
C91 Si9 1.860(10) .
C92 Si9 1.862(10) .
C93 Si9 1.861(10) .
C94 Si9 1.862(10) .
C95 Si9 1.862(10) .
C96 Si9 1.860(10) .
C97 C97 1.71(7) 23_665
C97 C97 1.71(7) 20_565
Ge3 Ge4 1.02(2) 13_665
Ge3 O 1.81(5) 7_564
Ge3 O 1.81(5) 10_655
Ge3 O 1.81(5) .
Ge3 Si9 2.270(17) .
Ge3 Si9 2.270(17) 7_564
Ge3 Si9 2.270(17) 10_655
Ge4 O 1.02(10) 22_565
Ge4 O 1.02(10) 19_656
Ge4 O 1.02(10) 13_665
Ge4 Ge3 1.02(2) 13_665
Ge4 O 1.80(5) .
Ge4 O 1.80(5) 7_564
Ge4 O 1.80(5) 10_655
Ge4 Ge4 2.20(5) 13_665
Ge4 Si9 2.65(2) 13_665
Ge4 Si9 2.65(2) 22_565
Ge4 Si9 2.65(2) 19_656
Si9 Ge4 2.65(2) 13_665
O Ge4 1.02(10) 13_665
O O 1.30(9) 22_565
O O 1.30(9) 19_656
O O 1.4(2) 7_564
O O 1.4(2) 10_655
